data_7022670
loop_
_publ_author_name
'Anwar, Muhammad U.'
'Dawe, Louise N.'
'Tandon, Santokh S.'
'Bunge, Scott D.'
'Thompson, Laurence K.'

_publ_section_title
;
 Polynuclear lanthanide (Ln) complexes of a tri-functional hydrazone
 ligand--mononuclear (Dy), dinuclear (Yb, Tm), tetranuclear (Gd), and
 hexanuclear (Gd, Dy, Tb) examples.
;
_journal_issue 21
_journal_name_full 'Dalton transactions (Cambridge, England : 2003)'
_journal_page_first 7781
_journal_page_last 7794
_journal_paper_doi 10.1039/c3dt32732a
_journal_volume 42
_journal_year 2013
_chemical_formula_moiety 'C26 H32 N6 O14 Tm2, 2(H2 O)'
_chemical_formula_sum 'C26 H36 N6 O16 Tm2'
_chemical_formula_weight 1026.47
_chemical_name_systematic
;
?
;
_space_group_IT_number 14
_symmetry_cell_setting monoclinic
_symmetry_Int_Tables_number 14
_symmetry_space_group_name_Hall '-P 2ybc'
_symmetry_space_group_name_H-M 'P 1 21/c 1'
_atom_sites_solution_hydrogens geom
_atom_sites_solution_primary direct
_atom_sites_solution_secondary difmap
_audit_creation_method SHELXL-97
_cell_angle_alpha 90.00
_cell_angle_beta 113.965(17)
_cell_angle_gamma 90.00
_cell_formula_units_Z 2
_cell_length_a 9.044(8)
_cell_length_b 14.781(11)
_cell_length_c 14.491(12)
_cell_measurement_reflns_used 2348
_cell_measurement_temperature 163(2)
_cell_measurement_theta_max 27.2
_cell_measurement_theta_min 3.4
_cell_volume 1770(3)
_computing_cell_refinement 'CrystalClear-SM Expert 2.0 r4 (Rigaku, 2009)'
_computing_data_collection 'CrystalClear-SM Expert 2.0 r4 (Rigaku, 2009)'
_computing_data_reduction 'CrystalClear-SM Expert 2.0 r4 (Rigaku, 2009)'
_computing_molecular_graphics 'CrystalStructure 4.0'
_computing_publication_material 'CrystalStructure 4.0 (Rigaku, 2010)'
_computing_structure_refinement 'SHELXL-97: Acta Cryst.2008, A64, 112-122'
_computing_structure_solution 'SHELXS-97: Acta Cryst.2008, A64, 112-122'
_diffrn_ambient_temperature 163(2)
_diffrn_detector_area_resol_mean 14.63
_diffrn_measured_fraction_theta_full 0.997
_diffrn_measured_fraction_theta_max 0.997
_diffrn_measurement_device_type 'Rigaku Saturn'
_diffrn_measurement_method \w
_diffrn_radiation_monochromator 'graphite - Rigaku SHINE'
_diffrn_radiation_source 'fine-focus sealed tube'
_diffrn_radiation_type MoK\a
_diffrn_radiation_wavelength 0.71075
_diffrn_reflns_av_R_equivalents 0.0964
_diffrn_reflns_av_sigmaI/netI 0.0670
_diffrn_reflns_limit_h_max 11
_diffrn_reflns_limit_h_min -11
_diffrn_reflns_limit_k_max 18
_diffrn_reflns_limit_k_min -18
_diffrn_reflns_limit_l_max 18
_diffrn_reflns_limit_l_min -18
_diffrn_reflns_number 17124
_diffrn_reflns_theta_full 26.50
_diffrn_reflns_theta_max 26.50
_diffrn_reflns_theta_min 3.16
_exptl_absorpt_coefficient_mu 5.046
_exptl_absorpt_correction_T_max 1.000
_exptl_absorpt_correction_T_min 0.626
_exptl_absorpt_correction_type multi-scan
_exptl_absorpt_process_details 'Jacobson, R. (1998) Private communication'
_exptl_crystal_colour Yellow
_exptl_crystal_density_diffrn 1.926
_exptl_crystal_density_method 'not measured'
_exptl_crystal_description Prism
_exptl_crystal_F_000 1000
_exptl_crystal_size_max 0.31
_exptl_crystal_size_mid 0.20
_exptl_crystal_size_min 0.17
_refine_diff_density_max 1.464
_refine_diff_density_min -2.319
_refine_diff_density_rms 0.181
_refine_ls_extinction_method none
_refine_ls_goodness_of_fit_ref 1.063
_refine_ls_hydrogen_treatment mixed
_refine_ls_matrix_type full
_refine_ls_number_parameters 244
_refine_ls_number_reflns 3661
_refine_ls_number_restraints 7
_refine_ls_restrained_S_all 1.062
_refine_ls_R_factor_all 0.0321
_refine_ls_R_factor_gt 0.0314
_refine_ls_shift/su_max 0.002
_refine_ls_shift/su_mean 0.000
_refine_ls_structure_factor_coef Fsqd
_refine_ls_weighting_details 'calc w=1/[\s^2^(Fo^2^)+(0.0236P)^2^+2.6313P] where P=(Fo^2^+2Fc^2^)/3'
_refine_ls_weighting_scheme calc
_refine_ls_wR_factor_gt 0.0781
_refine_ls_wR_factor_ref 0.0788
_reflns_number_gt 3542
_reflns_number_total 3661
_reflns_threshold_expression >2sigma(I)
_cod_data_source_file c3dt32732a.txt
_cod_data_source_block 6-Revised
_cod_depositor_comments
;
The following automatic conversions were performed:

'_exptl_absorpt_correction_type' value 'Multi-scan' changed to
'multi-scan' according to
/home/saulius/struct/CIF-dictionaries/cif_core.dic dictionary named
'cif_core.dic' version 2.4.2 from 2011-04-26.

Automatic conversion script
Id: cif_fix_values 1891 2012-01-12 08:04:46Z andrius 
;
_cod_database_code 7022670

loop_
_symmetry_equiv_pos_as_xyz
'x, y, z'
'-x, y+1/2, -z+1/2'
'-x, -y, -z'
'x, -y-1/2, z-1/2'

loop_
_atom_site_label
_atom_site_type_symbol
_atom_site_fract_x
_atom_site_fract_y
_atom_site_fract_z
_atom_site_U_iso_or_equiv
_atom_site_adp_type
_atom_site_occupancy
_atom_site_symmetry_multiplicity
_atom_site_calc_flag
_atom_site_refinement_flags
Tm1 Tm 0.856453(16) 0.099141(9) 0.450781(10) 0.01535(8) Uani 1 1 d .
O1 O 0.9808(3) -0.31308(17) 0.4999(2) 0.0310(6) Uani 1 1 d D
H1 H 1.084(2) -0.315(4) 0.532(3) 0.047 Uiso 1 1 d D
O2 O 0.8777(3) -0.05352(15) 0.48406(18) 0.0178(5) Uani 1 1 d .
O3 O 0.6992(3) 0.20728(16) 0.45686(19) 0.0256(5) Uani 1 1 d .
O4 O 0.6208(4) 0.37525(19) 0.4061(2) 0.0322(6) Uani 1 1 d .
O5 O 0.8629(3) 0.03495(19) 0.29977(19) 0.0287(6) Uani 1 1 d .
O6 O 0.7941(4) 0.17795(19) 0.2951(2) 0.0381(7) Uani 1 1 d .
O8 O 0.9072(4) 0.09726(16) 0.6206(2) 0.0248(6) Uani 1 1 d D
H8A H 0.976(5) 0.060(3) 0.665(3) 0.037 Uiso 1 1 d D
H8B H 0.848(5) 0.121(3) 0.651(3) 0.037 Uiso 1 1 d D
O9 O 0.7240(3) 0.35198(19) 0.2125(2) 0.0316(6) Uani 1 1 d D
H9A H 0.736(6) 0.3013(17) 0.245(3) 0.047 Uiso 1 1 d D
H9B H 0.622(3) 0.363(3) 0.176(3) 0.047 Uiso 1 1 d D
N1 N 0.9386(4) -0.22189(19) 0.4927(2) 0.0208(6) Uani 1 1 d .
N2 N 0.6007(4) -0.0760(2) 0.4062(2) 0.0187(6) Uani 1 1 d .
N3 N 0.6009(3) 0.02099(19) 0.4055(2) 0.0173(6) Uani 1 1 d .
C1 C 0.6524(4) -0.2759(2) 0.4149(3) 0.0273(8) Uani 1 1 d .
H1A H 0.6062 -0.2774 0.3409 0.033 Uiso 1 1 calc R
H1B H 0.5676 -0.2605 0.4380 0.033 Uiso 1 1 calc R
H1C H 0.6974 -0.3355 0.4414 0.033 Uiso 1 1 calc R
C2 C 0.7839(4) -0.2063(2) 0.4523(3) 0.0196(7) Uani 1 1 d .
C3 C 0.7501(4) -0.1065(2) 0.4464(3) 0.0160(7) Uani 1 1 d .
C4 C 0.4594(4) 0.0568(2) 0.3811(3) 0.0205(7) Uani 1 1 d .
H4 H 0.3713 0.0170 0.3699 0.025 Uiso 1 1 calc R
C5 C 0.4242(4) 0.1544(2) 0.3692(3) 0.0222(7) Uani 1 1 d .
C6 C 0.2591(5) 0.1797(3) 0.3198(3) 0.0338(9) Uani 1 1 d .
H6 H 0.1781 0.1341 0.3013 0.041 Uiso 1 1 calc R
C7 C 0.2138(5) 0.2684(3) 0.2980(3) 0.0402(10) Uani 1 1 d .
H7 H 0.1025 0.2836 0.2648 0.048 Uiso 1 1 calc R
C8 C 0.3321(5) 0.3369(3) 0.3250(3) 0.0329(9) Uani 1 1 d .
H8 H 0.3005 0.3981 0.3082 0.039 Uiso 1 1 calc R
C9 C 0.4943(5) 0.3154(3) 0.3758(3) 0.0251(7) Uani 1 1 d .
C10 C 0.5453(4) 0.2235(2) 0.4026(2) 0.0201(7) Uani 1 1 d .
C11 C 0.5849(6) 0.4678(3) 0.3773(4) 0.0430(11) Uani 1 1 d .
H11A H 0.5311 0.4720 0.3036 0.052 Uiso 1 1 calc R
H11B H 0.6856 0.5028 0.4015 0.052 Uiso 1 1 calc R
H11C H 0.5134 0.4920 0.4072 0.052 Uiso 1 1 calc R
C12 C 0.8248(5) 0.1098(3) 0.2520(3) 0.0237(8) Uani 1 1 d .
C13 C 0.8128(6) 0.1173(3) 0.1464(3) 0.0404(10) Uani 1 1 d .
H13A H 0.6987 0.1212 0.0995 0.048 Uiso 1 1 calc R
H13B H 0.8618 0.0638 0.1303 0.048 Uiso 1 1 calc R
H13C H 0.8699 0.1717 0.1401 0.048 Uiso 1 1 calc R

loop_
_atom_site_aniso_label
_atom_site_aniso_U_11
_atom_site_aniso_U_22
_atom_site_aniso_U_33
_atom_site_aniso_U_23
_atom_site_aniso_U_13
_atom_site_aniso_U_12
Tm1 0.01352(11) 0.01039(12) 0.01754(12) 0.00105(4) 0.00160(8) 0.00083(4)
O1 0.0286(14) 0.0106(12) 0.0492(17) -0.0013(11) 0.0110(13) 0.0020(11)
O2 0.0113(10) 0.0120(11) 0.0244(12) -0.0002(9) 0.0015(9) -0.0006(8)
O3 0.0214(12) 0.0179(12) 0.0310(13) -0.0009(10) 0.0041(11) 0.0058(10)
O4 0.0428(16) 0.0177(12) 0.0302(14) 0.0028(11) 0.0087(13) 0.0036(12)
O5 0.0339(14) 0.0273(14) 0.0226(13) 0.0022(10) 0.0093(11) 0.0075(12)
O6 0.060(2) 0.0228(14) 0.0289(14) 0.0090(11) 0.0159(14) 0.0091(14)
O8 0.0253(15) 0.0260(16) 0.0213(14) 0.0010(9) 0.0076(12) 0.0089(10)
O9 0.0255(14) 0.0286(15) 0.0405(16) 0.0137(12) 0.0130(12) 0.0036(12)
N1 0.0214(14) 0.0136(13) 0.0251(15) 0.0000(11) 0.0071(12) 0.0031(11)
N2 0.0190(14) 0.0129(13) 0.0235(14) -0.0014(12) 0.0080(12) -0.0007(12)
N3 0.0168(13) 0.0128(13) 0.0191(13) -0.0008(10) 0.0039(11) -0.0019(10)
C1 0.0233(18) 0.0143(17) 0.041(2) -0.0022(15) 0.0099(16) -0.0018(14)
C2 0.0203(16) 0.0174(17) 0.0221(16) -0.0018(13) 0.0096(14) -0.0020(13)
C3 0.0157(16) 0.0170(17) 0.0145(16) -0.0014(11) 0.0052(13) -0.0026(11)
C4 0.0170(15) 0.0195(18) 0.0235(16) 0.0008(13) 0.0067(13) 0.0010(13)
C5 0.0210(17) 0.0243(19) 0.0209(17) 0.0038(14) 0.0080(14) 0.0068(14)
C6 0.0228(18) 0.032(2) 0.044(2) 0.0055(17) 0.0107(17) 0.0062(16)
C7 0.030(2) 0.038(2) 0.046(2) 0.007(2) 0.0086(18) 0.0180(18)
C8 0.038(2) 0.026(2) 0.032(2) 0.0073(16) 0.0112(17) 0.0176(17)
C9 0.0336(19) 0.0233(18) 0.0190(16) 0.0018(14) 0.0114(15) 0.0066(15)
C10 0.0230(17) 0.0211(17) 0.0167(15) 0.0002(13) 0.0088(13) 0.0081(14)
C11 0.059(3) 0.023(2) 0.039(2) 0.0064(18) 0.012(2) 0.007(2)
C12 0.0193(18) 0.0262(19) 0.0203(18) 0.0014(14) 0.0026(15) -0.0033(14)
C13 0.050(3) 0.048(3) 0.023(2) 0.0054(19) 0.015(2) -0.003(2)

loop_
_atom_type_symbol
_atom_type_description
_atom_type_scat_dispersion_real
_atom_type_scat_dispersion_imag
_atom_type_scat_source
C C 0.0033 0.0016 'International Tables Vol C Tables 4.2.6.8 and 6.1.1.4'
H H 0.0000 0.0000 'International Tables Vol C Tables 4.2.6.8 and 6.1.1.4'
N N 0.0061 0.0033 'International Tables Vol C Tables 4.2.6.8 and 6.1.1.4'
O O 0.0106 0.0060 'International Tables Vol C Tables 4.2.6.8 and 6.1.1.4'
Tm Tm -0.3139 5.2483 'International Tables Vol C Tables 4.2.6.8 and 6.1.1.4'

loop_
_geom_angle_atom_site_label_1
_geom_angle_atom_site_label_2
_geom_angle_atom_site_label_3
_geom_angle
_geom_angle_site_symmetry_1
_geom_angle_site_symmetry_3
O3 Tm1 O2 142.63(9) . 3_756
O3 Tm1 O2 135.76(9) . .
O2 Tm1 O2 68.99(9) 3_756 .
O3 Tm1 O8 79.36(10) . .
O2 Tm1 O8 80.62(10) 3_756 .
O2 Tm1 O8 78.55(9) . .
O3 Tm1 O6 76.81(11) . .
O2 Tm1 O6 109.66(10) 3_756 .
O2 Tm1 O6 130.01(9) . .
O8 Tm1 O6 151.34(9) . .
O3 Tm1 O5 125.94(9) . .
O2 Tm1 O5 81.38(9) 3_756 .
O2 Tm1 O5 76.88(10) . .
O8 Tm1 O5 153.48(9) . .
O6 Tm1 O5 54.45(11) . .
O3 Tm1 N3 78.05(11) . .
O2 Tm1 N3 134.01(10) 3_756 .
O2 Tm1 N3 65.06(9) . .
O8 Tm1 N3 92.14(10) . .
O6 Tm1 N3 98.24(11) . .
O5 Tm1 N3 86.50(10) . .
O3 Tm1 N1 82.05(12) . 3_756
O2 Tm1 N1 64.06(10) 3_756 3_756
O2 Tm1 N1 131.32(9) . 3_756
O8 Tm1 N1 81.88(10) . 3_756
O6 Tm1 N1 79.28(11) . 3_756
O5 Tm1 N1 107.30(10) . 3_756
N3 Tm1 N1 159.97(9) . 3_756
O3 Tm1 C12 101.95(11) . .
O2 Tm1 C12 95.32(11) 3_756 .
O2 Tm1 C12 103.75(10) . .
O8 Tm1 C12 174.35(11) . .
O6 Tm1 C12 27.19(11) . .
O5 Tm1 C12 27.29(10) . .
N3 Tm1 C12 93.51(11) . .
N1 Tm1 C12 92.83(11) 3_756 .
O3 Tm1 Tm1 156.46(7) . 3_756
O2 Tm1 Tm1 34.50(6) 3_756 3_756
O2 Tm1 Tm1 34.49(6) . 3_756
O8 Tm1 Tm1 77.33(7) . 3_756
O6 Tm1 Tm1 126.46(8) . 3_756
O5 Tm1 Tm1 76.78(7) . 3_756
N3 Tm1 Tm1 99.53(9) . 3_756
N1 Tm1 Tm1 97.78(9) 3_756 3_756
C12 Tm1 Tm1 101.56(8) . 3_756
N1 O1 H1 106(4) . .
C3 O2 Tm1 126.2(2) . 3_756
C3 O2 Tm1 120.8(2) . .
Tm1 O2 Tm1 111.01(9) 3_756 .
C10 O3 Tm1 131.6(2) . .
C9 O4 C11 117.6(3) . .
C12 O5 Tm1 92.9(2) . .
C12 O6 Tm1 93.6(2) . .
Tm1 O8 H8A 124(3) . .
Tm1 O8 H8B 128(3) . .
H8A O8 H8B 106(3) . .
H9A O9 H9B 111(4) . .
C2 N1 O1 114.7(3) . .
C2 N1 Tm1 122.8(2) . 3_756
O1 N1 Tm1 122.5(2) . 3_756
C3 N2 N3 110.0(3) . .
C4 N3 N2 114.0(3) . .
C4 N3 Tm1 127.4(2) . .
N2 N3 Tm1 118.6(2) . .
C2 C1 H1A 109.5 . .
C2 C1 H1B 109.5 . .
H1A C1 H1B 109.5 . .
C2 C1 H1C 109.5 . .
H1A C1 H1C 109.5 . .
H1B C1 H1C 109.5 . .
N1 C2 C1 126.3(3) . .
N1 C2 C3 111.0(3) . .
C1 C2 C3 122.7(3) . .
N2 C3 O2 123.3(3) . .
N2 C3 C2 120.8(3) . .
O2 C3 C2 115.9(3) . .
N3 C4 C5 125.1(3) . .
N3 C4 H4 117.4 . .
C5 C4 H4 117.4 . .
C6 C5 C10 119.1(3) . .
C6 C5 C4 116.8(3) . .
C10 C5 C4 124.1(3) . .
C7 C6 C5 121.5(4) . .
C7 C6 H6 119.2 . .
C5 C6 H6 119.2 . .
C6 C7 C8 120.1(4) . .
C6 C7 H7 120.0 . .
C8 C7 H7 120.0 . .
C9 C8 C7 120.2(4) . .
C9 C8 H8 119.9 . .
C7 C8 H8 119.9 . .
O4 C9 C8 126.0(4) . .
O4 C9 C10 112.9(3) . .
C8 C9 C10 121.1(4) . .
O3 C10 C5 123.5(3) . .
O3 C10 C9 118.7(3) . .
C5 C10 C9 117.8(3) . .
O4 C11 H11A 109.5 . .
O4 C11 H11B 109.5 . .
H11A C11 H11B 109.5 . .
O4 C11 H11C 109.5 . .
H11A C11 H11C 109.5 . .
H11B C11 H11C 109.5 . .
O6 C12 O5 118.9(4) . .
O6 C12 C13 120.4(4) . .
O5 C12 C13 120.7(4) . .
O6 C12 Tm1 59.2(2) . .
O5 C12 Tm1 59.8(2) . .
C13 C12 Tm1 178.2(3) . .
C12 C13 H13A 109.5 . .
C12 C13 H13B 109.5 . .
H13A C13 H13B 109.5 . .
C12 C13 H13C 109.5 . .
H13A C13 H13C 109.5 . .
H13B C13 H13C 109.5 . .

loop_
_geom_bond_atom_site_label_1
_geom_bond_atom_site_label_2
_geom_bond_distance
_geom_bond_site_symmetry_2
Tm1 O3 2.165(3) .
Tm1 O2 2.298(3) 3_756
Tm1 O2 2.299(3) .
Tm1 O8 2.313(4) .
Tm1 O6 2.394(3) .
Tm1 O5 2.408(3) .
Tm1 N3 2.424(3) .
Tm1 N1 2.483(3) 3_756
Tm1 C12 2.782(5) .
Tm1 Tm1 3.789(2) 3_756
O1 N1 1.393(4) .
O1 H1 0.86(2) .
O2 C3 1.316(4) .
O2 Tm1 2.298(3) 3_756
O3 C10 1.313(4) .
O4 C9 1.370(5) .
O4 C11 1.428(5) .
O5 C12 1.277(5) .
O6 C12 1.274(5) .
O8 H8A 0.884(19) .
O8 H8B 0.894(19) .
O9 H9A 0.870(2) .
O9 H9B 0.870(19) .
N1 C2 1.299(5) .
N1 Tm1 2.483(3) 3_756
N2 C3 1.315(5) .
N2 N3 1.433(4) .
N3 C4 1.294(5) .
C1 C2 1.498(5) .
C1 H1A 0.9800 .
C1 H1B 0.9800 .
C1 H1C 0.9800 .
C2 C3 1.501(5) .
C4 C5 1.472(5) .
C4 H4 0.9500 .
C5 C6 1.419(5) .
C5 C10 1.430(5) .
C6 C7 1.372(6) .
C6 H6 0.9500 .
C7 C8 1.409(7) .
C7 H7 0.9500 .
C8 C9 1.385(6) .
C8 H8 0.9500 .
C9 C10 1.437(5) .
C11 H11A 0.9800 .
C11 H11B 0.9800 .
C11 H11C 0.9800 .
C12 C13 1.493(6) .
C13 H13A 0.9800 .
C13 H13B 0.9800 .
C13 H13C 0.9800 .
